data_4116365
loop_
_publ_author_name
'Nathalie Godbout'
'Lori K. Sanders'
'Renzo Salzmann'
'Robert H. Havlin'
'Mark Wojdelski'
'Eric Oldfield'

_publ_contact_author
; 
Eric Oldfield 
University of Illinois 
School of Chemical Sciences, Box 23.6 
600 South Mathews Avenue 
Urbana, Illinois  61801 
USA 
;
_publ_contact_author_email eo@chad.scs.uiuc.edu
_publ_contact_author_fax '1  217 244 0997'
_publ_contact_author_phone '1  217 333 3374'
_publ_section_title
;
 Solid-State NMR, M\"ossbauer, Crystallographic, and Density Functional
 Theory Investigation of Fe-O2 and Fe-O2 Analogue Metalloporphyrins and
 Metalloproteins
;
_journal_name_full 'Journal of the American Chemical Society'
_journal_page_first 3829
_journal_page_last 3844
_journal_paper_doi 10.1021/ja9832820
_journal_volume 121
_journal_year 1999
_chemical_formula_moiety 'C55 H38 Fe N6 O'
_chemical_formula_sum 'C58.5 H42 Fe N6 O'
_chemical_formula_weight 900.83
_chemical_name_systematic
; 
Fe-TPP-PhNO-py 
;
_space_group_IT_number 2
_symmetry_cell_setting triclinic
_symmetry_space_group_name_Hall '-P 1'
_symmetry_space_group_name_H-M 'P -1'
_atom_sites_solution_hydrogens geom
_atom_sites_solution_primary direct
_atom_sites_solution_secondary difmap
_audit_creation_method SHELXL
_audit_update_record
; 
99-01-18 revised sw 
;
_cell_angle_alpha 87.525(2)
_cell_angle_beta 70.489(2)
_cell_angle_gamma 70.556(2)
_cell_formula_units_Z 2
_cell_length_a 11.9040(11)
_cell_length_b 13.2592(12)
_cell_length_c 16.4523(15)
_cell_measurement_reflns_used 2449
_cell_measurement_temperature 198(2)
_cell_measurement_theta_max 26
_cell_measurement_theta_min 4
_cell_volume 2301.3(4)
_computing_cell_refinement 'SAINT V5 (Bruker, 1998)'
_computing_data_collection 'SMART V5 (Bruker, 1998)'
_computing_data_reduction 'SAINT V5 (Bruker, 1998)'
_computing_molecular_graphics 'SHELXTL V5 (Bruker, 1998)'
_computing_publication_material 'CIFTAB (Sheldrick, 1998)'
_computing_structure_refinement 'SHELXTL V5 (Bruker, 1998)'
_computing_structure_solution 'SHELXTL V5 (Bruker, 1998)'
_diffrn_ambient_temperature 198(2)
_diffrn_measurement_device 'Siemens Platform/CCD'
_diffrn_measurement_method '\w scans'
_diffrn_radiation_monochromator graphite
_diffrn_radiation_source 'normal-focus sealed tube'
_diffrn_radiation_type MoK\a
_diffrn_radiation_wavelength 0.71073
_diffrn_reflns_av_R_equivalents 0.0682
_diffrn_reflns_av_sigmaI/netI 0.2177
_diffrn_reflns_limit_h_max 15
_diffrn_reflns_limit_h_min -8
_diffrn_reflns_limit_k_max 17
_diffrn_reflns_limit_k_min -17
_diffrn_reflns_limit_l_max 21
_diffrn_reflns_limit_l_min -21
_diffrn_reflns_number 13404
_diffrn_reflns_theta_max 26.00
_diffrn_reflns_theta_min 1.63
_diffrn_standards_decay_% 1.1
_diffrn_standards_interval_time 720
_diffrn_standards_number 123
_exptl_absorpt_coefficient_mu 0.377
_exptl_absorpt_correction_T_max 0.9398
_exptl_absorpt_correction_T_min 0.8489
_exptl_absorpt_correction_type empirical
_exptl_crystal_colour 'black '
_exptl_crystal_density_diffrn 1.300
_exptl_crystal_density_meas ?
_exptl_crystal_description 'tabular '
_exptl_crystal_F_000 938
_exptl_crystal_size_max 0.08
_exptl_crystal_size_mid 0.19
_exptl_crystal_size_min 0.22
_refine_diff_density_max 0.403
_refine_diff_density_min -0.394
_refine_diff_density_rms 0.064
_refine_ls_extinction_method none
_refine_ls_goodness_of_fit_all 0.939
_refine_ls_goodness_of_fit_obs 1.217
_refine_ls_hydrogen_treatment noref
_refine_ls_matrix_type full
_refine_ls_number_parameters 665
_refine_ls_number_reflns 8850
_refine_ls_number_restraints 192
_refine_ls_restrained_S_all 0.942
_refine_ls_restrained_S_obs 1.198
_refine_ls_R_factor_all 0.1873
_refine_ls_R_factor_obs 0.0630
_refine_ls_shift/esd_max -0.024
_refine_ls_shift/esd_mean 0.001
_refine_ls_structure_factor_coef Fsqd
_refine_ls_weighting_details 'w=1/[\s^2^(Fo^2^)+(0.0100P)^2^+0.0000P] where P=(Fo^2^+2Fc^2^)/3'
_refine_ls_weighting_scheme calc
_refine_ls_wR_factor_all 0.1009
_refine_ls_wR_factor_obs 0.0801
_reflns_number_observed 3761
_reflns_number_total 8879
_reflns_observed_criterion >2sigma(I)
_cod_data_source_file ja9832820_1.cif
_cod_data_source_block w27ye_Fe(TPP)(PhNO)(py)
_cod_depositor_comments
;
The following automatic conversions were performed:

'_exptl_crystal_density_meas' value 'not_measured' was changed to '?'
- the value is perceived as not measured.

Automatic conversion script
Id: cif_fix_values 3008 2015-01-20 13:52:24Z robertas 

The following automatic conversions were performed:

'_refine_ls_weighting_scheme' value 'calc
w=1/[\s^2^(Fo^2^)+(0.0100P)^2^+0.0000P] where P=(Fo^2^+2Fc^2^)/3' was
changed to 'calc'. New tag '_refine_ls_weighting_details' was
created. The value of the new tag was set to
'w=1/[\s^2^(Fo^2^)+(0.0100P)^2^+0.0000P] where P=(Fo^2^+2Fc^2^)/3'.

Automatic conversion script
Id: cif_fix_values 3143 2015-03-26 13:38:13Z robertas 
;
_cod_original_sg_symbol_H-M 'P -1 '
_cod_original_formula_sum 'C58.50 H42 Fe N6 O'
_cod_database_code 4116365

loop_
_symmetry_equiv_pos_as_xyz
'x, y, z'
'-x, -y, -z'

loop_
_atom_site_aniso_label
_atom_site_aniso_U_11
_atom_site_aniso_U_22
_atom_site_aniso_U_33
_atom_site_aniso_U_23
_atom_site_aniso_U_13
_atom_site_aniso_U_12
Fe1 0.0258(4) 0.0235(3) 0.0303(4) 0.0026(3) -0.0083(3) -0.0085(3)
O1 0.039(2) 0.052(2) 0.042(2) 0.0086(14) -0.015(2) -0.023(2)
N1 0.017(2) 0.017(2) 0.027(2) 0.0002(15) -0.001(2) -0.003(2)
N2 0.024(2) 0.017(2) 0.028(2) 0.0002(15) -0.006(2) -0.007(2)
N3 0.020(2) 0.017(2) 0.030(2) 0.0025(15) -0.002(2) -0.004(2)
N4 0.025(2) 0.018(2) 0.030(2) 0.0004(15) -0.007(2) -0.005(2)
N5 0.026(2) 0.024(2) 0.036(2) 0.000(2) -0.009(2) -0.006(2)
N6 0.019(2) 0.030(2) 0.038(2) 0.003(2) -0.002(2) -0.011(2)
C1 0.024(3) 0.026(2) 0.021(2) -0.001(2) -0.008(2) -0.005(2)
C2 0.029(3) 0.029(3) 0.033(3) -0.004(2) -0.006(2) -0.002(2)
C3 0.024(3) 0.032(3) 0.036(3) 0.003(2) 0.000(2) -0.011(2)
C4 0.029(3) 0.027(2) 0.028(2) 0.001(2) -0.004(2) -0.008(2)
C5 0.028(3) 0.028(3) 0.027(2) 0.001(2) -0.008(2) -0.010(2)
C6 0.031(3) 0.023(2) 0.033(3) 0.009(2) -0.008(2) -0.012(2)
C7 0.031(3) 0.027(2) 0.049(3) 0.005(2) -0.011(2) -0.014(2)
C8 0.038(3) 0.024(2) 0.041(3) 0.001(2) -0.012(2) -0.011(2)
C9 0.028(3) 0.020(2) 0.028(2) 0.004(2) -0.008(2) -0.008(2)
C10 0.026(3) 0.018(2) 0.029(2) 0.006(2) -0.010(2) -0.003(2)
C11 0.023(3) 0.019(2) 0.031(3) 0.002(2) -0.007(2) 0.000(2)
C12 0.028(3) 0.021(2) 0.052(3) 0.003(2) -0.010(2) -0.001(2)
C13 0.025(3) 0.029(2) 0.051(3) 0.006(2) -0.015(2) -0.006(2)
C14 0.025(3) 0.028(3) 0.036(3) 0.006(2) -0.008(2) -0.011(2)
C15 0.022(3) 0.026(2) 0.029(2) 0.003(2) -0.005(2) -0.010(2)
C16 0.022(3) 0.022(2) 0.029(2) 0.005(2) -0.009(2) -0.010(2)
C17 0.027(3) 0.028(2) 0.034(2) 0.005(2) -0.008(2) -0.016(2)
C18 0.031(3) 0.017(2) 0.035(2) 0.004(2) -0.008(2) -0.005(2)
C19 0.028(3) 0.020(2) 0.026(2) 0.002(2) -0.006(2) -0.005(2)
C20 0.022(2) 0.021(2) 0.023(2) -0.002(2) -0.005(2) -0.003(2)
C21 0.027(3) 0.021(2) 0.041(3) 0.000(2) 0.000(2) -0.004(2)
C22 0.054(3) 0.054(3) 0.044(3) 0.008(2) -0.013(3) -0.025(3)
C23 0.060(4) 0.077(4) 0.046(3) 0.005(3) 0.007(3) -0.045(3)
C24 0.038(3) 0.061(3) 0.063(4) -0.008(3) 0.010(3) -0.028(3)
C25 0.033(3) 0.050(3) 0.079(4) 0.005(3) -0.018(3) -0.014(3)
C26 0.035(3) 0.041(3) 0.057(3) 0.018(2) -0.011(3) -0.016(2)
C27 0.024(3) 0.023(2) 0.038(3) 0.006(2) -0.010(2) -0.009(2)
C28 0.036(3) 0.027(3) 0.043(3) 0.005(2) -0.009(2) -0.008(2)
C29 0.046(3) 0.029(3) 0.062(3) 0.014(2) -0.023(3) -0.010(2)
C30 0.039(3) 0.029(3) 0.071(3) -0.007(3) -0.014(3) -0.002(2)
C31 0.058(4) 0.035(3) 0.049(3) -0.007(2) -0.007(3) -0.003(3)
C32 0.048(3) 0.032(3) 0.041(3) 0.003(2) -0.010(2) -0.010(2)
C33 0.032(3) 0.016(2) 0.039(3) 0.007(2) -0.015(2) -0.005(2)
C34 0.041(3) 0.033(3) 0.042(3) 0.010(2) -0.013(2) -0.018(2)
C35 0.050(3) 0.040(3) 0.054(3) 0.008(2) -0.028(3) -0.022(3)
C36 0.033(3) 0.031(3) 0.078(4) 0.013(3) -0.018(3) -0.017(2)
C37 0.036(3) 0.048(3) 0.055(3) 0.000(2) 0.003(3) -0.020(3)
C38 0.036(3) 0.047(3) 0.042(3) -0.003(2) -0.008(2) -0.020(2)
C39 0.025(3) 0.022(2) 0.031(2) 0.004(2) -0.003(2) -0.010(2)
C40 0.033(3) 0.031(3) 0.045(3) -0.008(2) -0.003(2) -0.012(2)
C41 0.040(3) 0.027(3) 0.068(4) -0.014(2) 0.009(3) -0.015(3)
C42 0.037(3) 0.021(3) 0.085(4) 0.007(3) 0.007(3) -0.001(3)
C43 0.037(3) 0.037(3) 0.070(4) 0.021(3) -0.014(3) -0.002(3)
C44 0.040(3) 0.032(3) 0.041(3) 0.007(2) -0.015(2) -0.012(2)
C45 0.044(3) 0.044(3) 0.018(2) 0.000(2) -0.008(2) -0.021(2)
C46 0.069(3) 0.041(3) 0.038(3) 0.006(2) -0.026(3) -0.023(3)
C47 0.107(5) 0.080(4) 0.042(3) 0.030(3) -0.044(3) -0.070(4)
C48 0.076(4) 0.119(5) 0.038(3) 0.026(3) -0.023(3) -0.067(4)
C49 0.052(3) 0.087(4) 0.041(3) 0.006(3) -0.014(3) -0.031(3)
C50 0.047(3) 0.063(3) 0.030(3) 0.006(2) -0.013(3) -0.021(3)
C51 0.042(3) 0.052(3) 0.047(3) 0.011(2) -0.013(3) -0.021(3)
C52 0.051(3) 0.062(3) 0.048(3) -0.003(3) -0.020(3) -0.025(3)
C53 0.050(3) 0.109(4) 0.035(3) -0.009(3) -0.007(3) -0.045(3)
C54 0.088(4) 0.130(5) 0.032(3) 0.004(3) -0.009(3) -0.067(4)
C55 0.072(4) 0.077(4) 0.050(3) 0.012(3) -0.022(3) -0.052(3)
C56 0.078(5) 0.118(6) 0.153(6) -0.033(6) -0.026(5) -0.042(6)
C57 0.093(6) 0.131(6) 0.141(6) -0.040(6) -0.034(5) -0.044(6)
C58 0.083(6) 0.137(6) 0.152(6) -0.039(6) -0.036(5) -0.053(6)
C59 0.070(6) 0.135(6) 0.165(6) -0.041(6) -0.021(5) -0.051(6)
C60 0.081(6) 0.124(6) 0.153(6) -0.040(6) -0.029(5) -0.054(6)
C61 0.086(6) 0.117(6) 0.143(6) -0.032(6) -0.032(5) -0.046(6)
C62 0.075(7) 0.140(10) 0.210(10) -0.028(9) -0.001(7) -0.021(9)
C56A 0.079(6) 0.133(6) 0.148(6) -0.038(6) -0.033(6) -0.054(6)
C57A 0.071(6) 0.132(7) 0.152(6) -0.039(6) -0.030(6) -0.057(6)
C58A 0.067(6) 0.127(7) 0.152(6) -0.039(6) -0.036(6) -0.056(6)
C59A 0.075(7) 0.123(7) 0.149(6) -0.038(6) -0.034(6) -0.051(7)
C60A 0.078(6) 0.119(7) 0.148(7) -0.035(6) -0.029(6) -0.049(7)
C61A 0.080(6) 0.122(7) 0.145(6) -0.040(6) -0.030(6) -0.051(7)
C62A 0.086(8) 0.142(9) 0.160(8) -0.031(8) -0.034(7) -0.046(8)

loop_
_atom_site_label
_atom_site_type_symbol
_atom_site_fract_x
_atom_site_fract_y
_atom_site_fract_z
_atom_site_U_iso_or_equiv
_atom_site_thermal_displace_type
_atom_site_occupancy
_atom_site_calc_flag
_atom_site_refinement_flags
_atom_site_disorder_group
Fe1 Fe 0.08930(6) 0.33049(4) 0.26531(4) 0.0268(2) Uani 1 d . .
O1 O 0.1936(2) 0.3641(2) 0.3813(2) 0.0418(8) Uani 1 d . .
N1 N -0.0964(3) 0.4107(2) 0.3155(2) 0.0224(8) Uani 1 d . .
N2 N 0.0524(3) 0.1938(2) 0.2827(2) 0.0241(8) Uani 1 d . .
N3 N 0.2730(3) 0.2505(2) 0.2117(2) 0.0246(8) Uani 1 d . .
N4 N 0.1226(3) 0.4677(2) 0.2388(2) 0.0254(8) Uani 1 d . .
N5 N 0.1106(3) 0.3346(2) 0.3694(2) 0.0295(9) Uani 1 d . .
N6 N 0.0740(3) 0.3214(2) 0.1422(2) 0.0300(9) Uani 1 d . .
C1 C -0.1540(4) 0.5204(3) 0.3256(2) 0.0244(10) Uani 1 d . .
C2 C -0.2848(4) 0.5477(3) 0.3799(2) 0.0334(11) Uani 1 d . .
H2 H -0.3443(4) 0.6180(3) 0.3979(2) 0.040 Uiso 1 calc R .
C3 C -0.3069(4) 0.4557(3) 0.4003(2) 0.0331(11) Uani 1 d . .
H3 H -0.3849(4) 0.4486(3) 0.4356(2) 0.040 Uiso 1 calc R .
C4 C -0.1916(4) 0.3704(3) 0.3593(2) 0.0298(11) Uani 1 d . .
C5 C -0.1792(4) 0.2622(3) 0.3596(2) 0.0283(11) Uani 1 d . .
C6 C -0.0633(4) 0.1806(3) 0.3209(2) 0.0293(11) Uani 1 d . .
C7 C -0.0507(4) 0.0689(3) 0.3123(2) 0.0353(11) Uani 1 d . .
H7 H -0.1168(4) 0.0393(3) 0.3326(2) 0.042 Uiso 1 calc R .
C8 C 0.0719(4) 0.0153(3) 0.2702(2) 0.0344(11) Uani 1 d . .
H8 H 0.1088(4) -0.0596(3) 0.2545(2) 0.041 Uiso 1 calc R .
C9 C 0.1377(4) 0.0909(3) 0.2530(2) 0.0259(10) Uani 1 d . .
C10 C 0.2677(4) 0.0663(3) 0.2136(2) 0.0256(10) Uani 1 d . .
C11 C 0.3294(4) 0.1411(3) 0.1997(2) 0.0273(11) Uani 1 d . .
C12 C 0.4642(4) 0.1146(3) 0.1725(2) 0.0366(12) Uani 1 d . .
H12 H 0.5248(4) 0.0443(3) 0.1597(2) 0.044 Uiso 1 calc R .
C13 C 0.4898(4) 0.2057(3) 0.1683(2) 0.0352(11) Uani 1 d . .
H13 H 0.5710(4) 0.2127(3) 0.1535(2) 0.042 Uiso 1 calc R .
C14 C 0.3702(4) 0.2910(3) 0.1908(2) 0.0296(11) Uani 1 d . .
C15 C 0.3560(4) 0.4004(3) 0.1869(2) 0.0259(10) Uani 1 d . .
C16 C 0.2400(4) 0.4810(3) 0.2051(2) 0.0238(10) Uani 1 d . .
C17 C 0.2234(4) 0.5915(3) 0.1904(2) 0.0285(10) Uani 1 d . .
H17 H 0.2887(4) 0.6215(3) 0.1678(2) 0.034 Uiso 1 calc R .
C18 C 0.0986(4) 0.6445(3) 0.2144(2) 0.0290(11) Uani 1 d . .
H18 H 0.0595(4) 0.7188(3) 0.2101(2) 0.035 Uiso 1 calc R .
C19 C 0.0343(4) 0.5690(3) 0.2479(2) 0.0266(10) Uani 1 d . .
C20 C -0.0947(4) 0.5948(3) 0.2890(2) 0.0239(10) Uani 1 d . .
C21 C -0.2947(4) 0.2324(3) 0.3995(3) 0.0335(11) Uani 1 d . .
C22 C -0.3171(4) 0.1839(3) 0.4771(3) 0.0499(13) Uani 1 d . .
H22 H -0.2569(4) 0.1678(3) 0.5060(3) 0.060 Uiso 1 calc R .
C23 C -0.4272(5) 0.1588(4) 0.5125(3) 0.062(2) Uani 1 d . .
H23 H -0.4418(5) 0.1256(4) 0.5655(3) 0.074 Uiso 1 calc R .
C24 C -0.5154(4) 0.1820(3) 0.4710(3) 0.0576(15) Uani 1 d . .
H24 H -0.5907(4) 0.1648(3) 0.4955(3) 0.069 Uiso 1 calc R .
C25 C -0.4939(4) 0.2296(3) 0.3946(3) 0.0541(14) Uani 1 d . .
H25 H -0.5546(4) 0.2459(3) 0.3660(3) 0.065 Uiso 1 calc R .
C26 C -0.3837(4) 0.2544(3) 0.3585(3) 0.0453(13) Uani 1 d . .
H26 H -0.3692(4) 0.2868(3) 0.3051(3) 0.054 Uiso 1 calc R .
C27 C 0.3454(4) -0.0487(3) 0.1845(2) 0.0285(10) Uani 1 d . .
C28 C 0.3552(4) -0.1265(3) 0.2433(3) 0.0376(12) Uani 1 d . .
H28 H 0.3140(4) -0.1065(3) 0.3034(3) 0.045 Uiso 1 calc R .
C29 C 0.4250(4) -0.2337(3) 0.2148(3) 0.0454(13) Uani 1 d . .
H29 H 0.4316(4) -0.2864(3) 0.2556(3) 0.054 Uiso 1 calc R .
C30 C 0.4842(4) -0.2632(3) 0.1281(3) 0.0501(13) Uani 1 d . .
H30 H 0.5299(4) -0.3365(3) 0.1086(3) 0.060 Uiso 1 calc R .
C31 C 0.4769(4) -0.1861(3) 0.0696(3) 0.0533(14) Uani 1 d . .
H31 H 0.5196(4) -0.2064(3) 0.0096(3) 0.064 Uiso 1 calc R .
C32 C 0.4083(4) -0.0795(3) 0.0972(3) 0.0423(12) Uani 1 d . .
H32 H 0.4042(4) -0.0270(3) 0.0561(3) 0.051 Uiso 1 calc R .
C33 C 0.4736(4) 0.4284(3) 0.1603(3) 0.0293(11) Uani 1 d . .
C34 C 0.5094(4) 0.4654(3) 0.2226(3) 0.0377(12) Uani 1 d . .
H34 H 0.4550(4) 0.4781(3) 0.2812(3) 0.045 Uiso 1 calc R .
C35 C 0.6240(4) 0.4840(3) 0.1998(3) 0.0440(12) Uani 1 d . .
H35 H 0.6476(4) 0.5084(3) 0.2430(3) 0.053 Uiso 1 calc R .
C36 C 0.7030(4) 0.4673(3) 0.1155(3) 0.0464(13) Uani 1 d . .
H36 H 0.7815(4) 0.4795(3) 0.1001(3) 0.056 Uiso 1 calc R .
C37 C 0.6679(4) 0.4328(3) 0.0534(3) 0.0494(13) Uani 1 d . .
H37 H 0.7220(4) 0.4221(3) -0.0053(3) 0.059 Uiso 1 calc R .
C38 C 0.5546(4) 0.4134(3) 0.0754(3) 0.0418(12) Uani 1 d . .
H38 H 0.5319(4) 0.3894(3) 0.0315(3) 0.050 Uiso 1 calc R .
C39 C -0.1776(4) 0.7108(3) 0.2969(2) 0.0277(10) Uani 1 d . .
C40 C -0.1744(4) 0.7860(3) 0.3510(2) 0.0385(12) Uani 1 d . .
H40 H -0.1196(4) 0.7646(3) 0.3841(2) 0.046 Uiso 1 calc R .
C41 C -0.2503(4) 0.8918(3) 0.3574(3) 0.0508(14) Uani 1 d . .
H41 H -0.2480(4) 0.9430(3) 0.3948(3) 0.061 Uiso 1 calc R .
C42 C -0.3301(4) 0.9232(3) 0.3088(3) 0.057(2) Uani 1 d . .
H42 H -0.3816(4) 0.9963(3) 0.3125(3) 0.069 Uiso 1 calc R .
C43 C -0.3348(4) 0.8494(3) 0.2558(3) 0.0527(14) Uani 1 d . .
H43 H -0.3897(4) 0.8710(3) 0.2228(3) 0.063 Uiso 1 calc R .
C44 C -0.2598(4) 0.7432(3) 0.2502(2) 0.0374(12) Uani 1 d . .
H44 H -0.2646(4) 0.6919(3) 0.2141(2) 0.045 Uiso 1 calc R .
C45 C 0.0301(4) 0.3040(3) 0.4488(2) 0.0343(11) Uani 1 d . .
C46 C 0.0560(4) 0.1978(3) 0.4641(3) 0.0459(12) Uani 1 d . .
H46 H 0.1245(4) 0.1440(3) 0.4241(3) 0.055 Uiso 1 calc R .
C47 C -0.0211(5) 0.1707(4) 0.5404(3) 0.062(2) Uani 1 d . .
H47 H -0.0067(5) 0.0977(4) 0.5527(3) 0.075 Uiso 1 calc R .
C48 C -0.1183(5) 0.2512(5) 0.5975(3) 0.068(2) Uani 1 d . .
H48 H -0.1706(5) 0.2333(5) 0.6496(3) 0.082 Uiso 1 calc R .
C49 C -0.1404(4) 0.3562(4) 0.5805(3) 0.0583(14) Uani 1 d . .
H49 H -0.2074(4) 0.4105(4) 0.6209(3) 0.070 Uiso 1 calc R .
C50 C -0.0666(4) 0.3845(3) 0.5052(3) 0.0463(13) Uani 1 d . .
H50 H -0.0822(4) 0.4576(3) 0.4928(3) 0.056 Uiso 1 calc R .
C51 C -0.0112(4) 0.2852(3) 0.1300(3) 0.0461(13) Uani 1 d . .
H51 H -0.0737(4) 0.2735(3) 0.1796(3) 0.055 Uiso 1 calc R .
C52 C -0.0147(4) 0.2633(3) 0.0488(3) 0.0510(13) Uani 1 d . .
H52 H -0.0769(4) 0.2366(3) 0.0433(3) 0.061 Uiso 1 calc R .
C53 C 0.0733(4) 0.2812(4) -0.0222(3) 0.0613(15) Uani 1 d . .
H53 H 0.0717(4) 0.2701(4) -0.0784(3) 0.074 Uiso 1 calc R .
C54 C 0.1641(5) 0.3154(4) -0.0118(3) 0.078(2) Uani 1 d . .
H54 H 0.2293(5) 0.3251(4) -0.0605(3) 0.094 Uiso 1 calc R .
C55 C 0.1591(5) 0.3359(3) 0.0720(3) 0.0590(15) Uani 1 d . .
H55 H 0.2210(5) 0.3620(3) 0.0787(3) 0.071 Uiso 1 calc R .
C56 C 0.0714(8) 0.0028(10) -0.0226(7) 0.116(4) Uani 0.365(5) d PGU 1
C57 C -0.0073(11) 0.0381(10) -0.0716(7) 0.120(4) Uani 0.365(5) d PGU 1
H57 H 0.0268(15) 0.0508(13) -0.1305(8) 0.144 Uiso 0.365(5) d PG 1
C58 C -0.1360(10) 0.0550(10) -0.0344(10) 0.120(3) Uani 0.365(5) d PGU 1
H58 H -0.1899(13) 0.0791(13) -0.0679(12) 0.144 Uiso 0.365(5) d PG 1
C59 C -0.1860(8) 0.0365(11) 0.0519(10) 0.123(4) Uani 0.365(5) d PGU 1
H59 H -0.2739(8) 0.0480(13) 0.0773(12) 0.147 Uiso 0.365(5) d PG 1
C60 C -0.1072(10) 0.0012(12) 0.1009(8) 0.115(3) Uani 0.365(5) d PGU 1
H60 H -0.1413(14) -0.0115(16) 0.1598(8) 0.139 Uiso 0.365(5) d PG 1
C61 C 0.0215(10) -0.0157(12) 0.0637(7) 0.113(3) Uani 0.365(5) d PGU 1
H61 H 0.0753(13) -0.0398(15) 0.0972(9) 0.135 Uiso 0.365(5) d PG 1
C62 C 0.2131(8) -0.0267(13) -0.0654(10) 0.157(6) Uani 0.365(5) d PGU 1
H62A H 0.2546(8) -0.0523(15) -0.0225(12) 0.189 Uiso 0.365(5) d PG 1
H62B H 0.2330(10) 0.0364(14) -0.0899(11) 0.189 Uiso 0.365(5) d PG 1
H62C H 0.2434(9) -0.0835(14) -0.1116(11) 0.189 Uiso 0.365(5) d PG 1
C56A C -0.0812(19) 0.0552(19) -0.0489(16) 0.115(4) Uani 0.135(5) d PGU 2
C57A C -0.1822(17) 0.0713(26) 0.0281(18) 0.113(4) Uani 0.135(5) d PGU 2
H57A H -0.2658(17) 0.1110(37) 0.0297(24) 0.135 Uiso 0.135(5) d PG 2
C58A C -0.1610(27) 0.0295(31) 0.1026(16) 0.108(4) Uani 0.135(5) d PGU 2
H58A H -0.2301(34) 0.0405(43) 0.1551(18) 0.129 Uiso 0.135(5) d PG 2
C59A C -0.0388(33) -0.0286(29) 0.1001(19) 0.110(4) Uani 0.135(5) d PGU 2
H59A H -0.0243(44) -0.0572(36) 0.1510(22) 0.132 Uiso 0.135(5) d PG 2
C60A C 0.0622(24) -0.0447(32) 0.0232(23) 0.112(4) Uani 0.135(5) d PGU 2
H60A H 0.1458(28) -0.0844(44) 0.0215(31) 0.134 Uiso 0.135(5) d PG 2
C61A C 0.0410(18) -0.0028(28) -0.0513(19) 0.112(4) Uani 0.135(5) d PGU 2
H61A H 0.1101(22) -0.0139(39) -0.1039(22) 0.134 Uiso 0.135(5) d PG 2
C62A C -0.1025(34) 0.1106(26) -0.1273(19) 0.128(6) Uani 0.135(5) d PGU 2
H62D H -0.0222(40) 0.0909(33) -0.1757(17) 0.154 Uiso 0.135(5) d PG 2
H62E H -0.1354(42) 0.1884(25) -0.1141(24) 0.154 Uiso 0.135(5) d PG 2
H62F H -0.1637(41) 0.0884(33) -0.1430(22) 0.154 Uiso 0.135(5) d PG 2

loop_
_atom_type_symbol
_atom_type_description
_atom_type_scat_dispersion_real
_atom_type_scat_dispersion_imag
_atom_type_scat_source
C C 0.0033 0.0016 'International Tables Vol C Tables 4.2.6.8 and 6.1.1.4'
H H 0.0000 0.0000 'International Tables Vol C Tables 4.2.6.8 and 6.1.1.4'
N N 0.0061 0.0033 'International Tables Vol C Tables 4.2.6.8 and 6.1.1.4'
O O 0.0106 0.0060 'International Tables Vol C Tables 4.2.6.8 and 6.1.1.4'
Fe Fe 0.3463 0.8444 'International Tables Vol C Tables 4.2.6.8 and 6.1.1.4'

loop_
_exptl_crystal_face_index_h
_exptl_crystal_face_index_k
_exptl_crystal_face_index_l
_exptl_crystal_face_perp_dist
0.00 0.00 1.00 0.0400
0.00 0.00 -1.00 0.0400
-1.00 -1.00 0.00 0.1100
1.00 1.00 0.00 0.1100
0.00 -1.00 0.00 0.0900
0.00 1.00 0.00 0.0900
1.00 0.00 0.00 0.0950
-1.00 0.00 0.00 0.0950

loop_
_geom_angle_atom_site_label_1
_geom_angle_atom_site_label_2
_geom_angle_atom_site_label_3
_geom_angle
N5 Fe1 N3 89.50(13)
N5 Fe1 N4 91.02(13)
N3 Fe1 N4 89.68(12)
N5 Fe1 N2 93.82(13)
N3 Fe1 N2 90.87(12)
N4 Fe1 N2 175.14(13)
N5 Fe1 N1 92.41(13)
N3 Fe1 N1 178.08(13)
N4 Fe1 N1 90.35(12)
N2 Fe1 N1 88.93(12)
N5 Fe1 N6 177.24(14)
N3 Fe1 N6 87.74(12)
N4 Fe1 N6 89.07(12)
N2 Fe1 N6 86.13(12)
N1 Fe1 N6 90.35(12)
C1 N1 C4 105.0(3)
C1 N1 Fe1 126.5(3)
C4 N1 Fe1 127.8(2)
C6 N2 C9 105.0(3)
C6 N2 Fe1 127.9(2)
C9 N2 Fe1 126.9(3)
C14 N3 C11 105.8(3)
C14 N3 Fe1 127.4(2)
C11 N3 Fe1 126.3(3)
C19 N4 C16 105.7(3)
C19 N4 Fe1 127.3(3)
C16 N4 Fe1 127.0(2)
O1 N5 C45 113.2(3)
O1 N5 Fe1 123.9(3)
C45 N5 Fe1 122.9(3)
C55 N6 C51 116.1(4)
C55 N6 Fe1 121.7(3)
C51 N6 Fe1 121.4(3)
N1 C1 C20 125.3(3)
N1 C1 C2 109.9(3)
C20 C1 C2 124.8(3)
C3 C2 C1 107.2(3)
C2 C3 C4 107.3(3)
N1 C4 C5 125.0(4)
N1 C4 C3 110.4(3)
C5 C4 C3 124.4(4)
C4 C5 C6 122.6(4)
C4 C5 C21 118.6(3)
C6 C5 C21 118.7(3)
N2 C6 C5 126.2(3)
N2 C6 C7 110.3(3)
C5 C6 C7 123.4(4)
C8 C7 C6 106.8(4)
C7 C8 C9 107.9(3)
N2 C9 C10 124.4(4)
N2 C9 C8 110.0(3)
C10 C9 C8 125.6(3)
C11 C10 C9 124.4(3)
C11 C10 C27 118.3(3)
C9 C10 C27 117.3(4)
N3 C11 C10 126.3(4)
N3 C11 C12 109.1(4)
C10 C11 C12 124.5(3)
C13 C12 C11 108.3(3)
C12 C13 C14 106.2(4)
N3 C14 C15 125.1(4)
N3 C14 C13 110.5(3)
C15 C14 C13 124.3(4)
C16 C15 C14 123.3(4)
C16 C15 C33 119.5(3)
C14 C15 C33 117.1(3)
C15 C16 N4 125.7(3)
C15 C16 C17 124.6(4)
N4 C16 C17 109.7(3)
C18 C17 C16 107.3(3)
C17 C18 C19 107.9(3)
N4 C19 C20 125.1(4)
N4 C19 C18 109.3(3)
C20 C19 C18 125.5(3)
C19 C20 C1 124.3(3)
C19 C20 C39 118.3(3)
C1 C20 C39 117.5(3)
C26 C21 C22 118.6(4)
C26 C21 C5 119.1(4)
C22 C21 C5 122.3(4)
C23 C22 C21 120.2(5)
C24 C23 C22 120.5(5)
C25 C24 C23 119.7(5)
C24 C25 C26 120.2(5)
C21 C26 C25 120.8(4)
C28 C27 C32 118.7(3)
C28 C27 C10 121.4(3)
C32 C27 C10 120.0(3)
C27 C28 C29 120.6(4)
C30 C29 C28 120.1(4)
C29 C30 C31 119.6(4)
C30 C31 C32 120.8(4)
C31 C32 C27 120.3(4)
C38 C33 C34 117.6(4)
C38 C33 C15 122.3(4)
C34 C33 C15 119.9(4)
C35 C34 C33 120.7(4)
C36 C35 C34 120.4(4)
C35 C36 C37 119.5(4)
C36 C37 C38 120.7(4)
C37 C38 C33 121.1(4)
C40 C39 C44 119.0(4)
C40 C39 C20 121.0(4)
C44 C39 C20 120.0(3)
C41 C40 C39 120.4(4)
C40 C41 C42 119.8(4)
C43 C42 C41 120.2(4)
C42 C43 C44 120.0(5)
C43 C44 C39 120.6(4)
C46 C45 C50 123.0(4)
C46 C45 N5 119.2(4)
C50 C45 N5 117.8(4)
C45 C46 C47 118.2(4)
C48 C47 C46 119.2(4)
C49 C48 C47 121.0(5)
C48 C49 C50 120.8(5)
C45 C50 C49 117.9(4)
N6 C51 C52 124.1(4)
C53 C52 C51 118.1(4)
C52 C53 C54 119.1(4)
C53 C54 C55 118.5(5)
N6 C55 C54 124.0(5)
C57 C56 C61 120.0
C57 C56 C62 119.8
C61 C56 C62 119.8
C58 C57 C56 120.0
C57 C58 C59 120.0
C60 C59 C58 120.0
C59 C60 C61 120.0
C60 C61 C56 120.0
C61A C56A C57A 120.0
C61A C56A C62A 119.9
C57A C56A C62A 119.8
C58A C57A C56A 120.0
C57A C58A C59A 120.0
C60A C59A C58A 120.0
C59A C60A C61A 120.0
C56A C61A C60A 120.0

loop_
_geom_bond_atom_site_label_1
_geom_bond_atom_site_label_2
_geom_bond_distance
Fe1 N5 1.819(3)
Fe1 N3 1.984(3)
Fe1 N4 1.988(3)
Fe1 N2 1.990(3)
Fe1 N1 1.998(3)
Fe1 N6 2.106(3)
O1 N5 1.249(4)
N1 C1 1.376(4)
N1 C4 1.383(4)
N2 C6 1.376(4)
N2 C9 1.391(4)
N3 C14 1.370(4)
N3 C11 1.372(4)
N4 C19 1.380(4)
N4 C16 1.390(4)
N5 C45 1.472(4)
N6 C55 1.314(4)
N6 C51 1.330(5)
C1 C20 1.401(5)
C1 C2 1.442(5)
C2 C3 1.337(4)
C3 C4 1.425(4)
C4 C5 1.392(5)
C5 C6 1.400(4)
C5 C21 1.488(5)
C6 C7 1.446(5)
C7 C8 1.339(4)
C8 C9 1.431(5)
C9 C10 1.391(5)
C10 C11 1.387(5)
C10 C27 1.496(4)
C11 C12 1.435(5)
C12 C13 1.335(5)
C13 C14 1.433(5)
C14 C15 1.405(4)
C15 C16 1.381(5)
C15 C33 1.487(5)
C16 C17 1.432(4)
C17 C18 1.339(4)
C18 C19 1.440(5)
C19 C20 1.382(5)
C20 C39 1.509(4)
C21 C26 1.384(5)
C21 C22 1.390(5)
C22 C23 1.389(5)
C23 C24 1.381(6)
C24 C25 1.368(5)
C25 C26 1.391(5)
C27 C28 1.385(5)
C27 C32 1.386(4)
C28 C29 1.394(4)
C29 C30 1.369(5)
C30 C31 1.375(5)
C31 C32 1.383(4)
C33 C38 1.385(5)
C33 C34 1.396(5)
C34 C35 1.392(5)
C35 C36 1.369(5)
C36 C37 1.370(5)
C37 C38 1.384(5)
C39 C40 1.384(5)
C39 C44 1.388(5)
C40 C41 1.378(5)
C41 C42 1.389(6)
C42 C43 1.367(6)
C43 C44 1.380(5)
C45 C46 1.369(5)
C45 C50 1.370(5)
C46 C47 1.399(5)
C47 C48 1.378(5)
C48 C49 1.363(6)
C49 C50 1.378(5)
C51 C52 1.396(5)
C52 C53 1.358(5)
C53 C54 1.364(6)
C54 C55 1.394(5)
C56 C57 1.39
C56 C61 1.39
C56 C62 1.51
C57 C58 1.39
C58 C59 1.39
C59 C60 1.39
C60 C61 1.39
C56A C61A 1.39
C56A C57A 1.39
C56A C62A 1.51
C57A C58A 1.39
C58A C59A 1.39
C59A C60A 1.39
C60A C61A 1.39

loop_
_geom_torsion_atom_site_label_1
_geom_torsion_atom_site_label_2
_geom_torsion_atom_site_label_3
_geom_torsion_atom_site_label_4
_geom_torsion
N5 Fe1 N1 C1 87.4(3)
N3 Fe1 N1 C1 -94.6(40)
N4 Fe1 N1 C1 -3.7(3)
N2 Fe1 N1 C1 -178.8(3)
N6 Fe1 N1 C1 -92.7(3)
N5 Fe1 N1 C4 -81.5(3)
N3 Fe1 N1 C4 96.5(40)
N4 Fe1 N1 C4 -172.6(3)
N2 Fe1 N1 C4 12.3(3)
N6 Fe1 N1 C4 98.4(3)
N5 Fe1 N2 C6 89.0(3)
N3 Fe1 N2 C6 178.6(3)
N4 Fe1 N2 C6 -84.8(16)
N1 Fe1 N2 C6 -3.3(3)
N6 Fe1 N2 C6 -93.7(3)
N5 Fe1 N2 C9 -96.1(3)
N3 Fe1 N2 C9 -6.5(3)
N4 Fe1 N2 C9 90.1(16)
N1 Fe1 N2 C9 171.6(3)
N6 Fe1 N2 C9 81.2(3)
N5 Fe1 N3 C14 -76.6(3)
N4 Fe1 N3 C14 14.4(3)
N2 Fe1 N3 C14 -170.5(3)
N1 Fe1 N3 C14 105.3(40)
N6 Fe1 N3 C14 103.4(3)
N5 Fe1 N3 C11 93.2(3)
N4 Fe1 N3 C11 -175.8(3)
N2 Fe1 N3 C11 -0.6(3)
N1 Fe1 N3 C11 -84.8(40)
N6 Fe1 N3 C11 -86.7(3)
N5 Fe1 N4 C19 -98.7(3)
N3 Fe1 N4 C19 171.8(3)
N2 Fe1 N4 C19 75.2(16)
N1 Fe1 N4 C19 -6.3(3)
N6 Fe1 N4 C19 84.0(3)
N5 Fe1 N4 C16 83.0(3)
N3 Fe1 N4 C16 -6.5(3)
N2 Fe1 N4 C16 -103.1(16)
N1 Fe1 N4 C16 175.4(3)
N6 Fe1 N4 C16 -94.3(3)
N3 Fe1 N5 O1 49.9(3)
N4 Fe1 N5 O1 -39.8(3)
N2 Fe1 N5 O1 140.7(3)
N1 Fe1 N5 O1 -130.2(3)
N6 Fe1 N5 O1 51.9(30)
N3 Fe1 N5 C45 -130.7(3)
N4 Fe1 N5 C45 139.6(3)
N2 Fe1 N5 C45 -39.8(3)
N1 Fe1 N5 C45 49.2(3)
N6 Fe1 N5 C45 -128.7(29)
N5 Fe1 N6 C55 -43.4(31)
N3 Fe1 N6 C55 -41.4(3)
N4 Fe1 N6 C55 48.3(3)
N2 Fe1 N6 C55 -132.4(3)
N1 Fe1 N6 C55 138.7(3)
N5 Fe1 N6 C51 126.5(29)
N3 Fe1 N6 C51 128.5(3)
N4 Fe1 N6 C51 -141.8(3)
N2 Fe1 N6 C51 37.4(3)
N1 Fe1 N6 C51 -51.5(3)
C4 N1 C1 C20 -177.4(4)
Fe1 N1 C1 C20 11.6(5)
C4 N1 C1 C2 2.9(4)
Fe1 N1 C1 C2 -168.0(2)
N1 C1 C2 C3 -1.8(4)
C20 C1 C2 C3 178.6(4)
C1 C2 C3 C4 -0.1(4)
C1 N1 C4 C5 173.6(4)
Fe1 N1 C4 C5 -15.6(5)
C1 N1 C4 C3 -3.0(4)
Fe1 N1 C4 C3 167.8(2)
C2 C3 C4 N1 2.0(5)
C2 C3 C4 C5 -174.7(4)
N1 C4 C5 C6 5.9(6)
C3 C4 C5 C6 -177.9(4)
N1 C4 C5 C21 -171.5(4)
C3 C4 C5 C21 4.7(6)
C9 N2 C6 C5 -179.3(4)
Fe1 N2 C6 C5 -3.5(6)
C9 N2 C6 C7 -1.9(4)
Fe1 N2 C6 C7 173.9(2)
C4 C5 C6 N2 4.0(6)
C21 C5 C6 N2 -178.6(4)
C4 C5 C6 C7 -173.1(4)
C21 C5 C6 C7 4.3(6)
N2 C6 C7 C8 0.7(5)
C5 C6 C7 C8 178.2(4)
C6 C7 C8 C9 0.8(5)
C6 N2 C9 C10 -176.7(4)
Fe1 N2 C9 C10 7.5(5)
C6 N2 C9 C8 2.4(4)
Fe1 N2 C9 C8 -173.4(2)
C7 C8 C9 N2 -2.1(5)
C7 C8 C9 C10 177.0(4)
N2 C9 C10 C11 0.7(6)
C8 C9 C10 C11 -178.3(4)
N2 C9 C10 C27 -179.3(3)
C8 C9 C10 C27 1.7(6)
C14 N3 C11 C10 179.4(4)
Fe1 N3 C11 C10 7.8(5)
C14 N3 C11 C12 1.3(4)
Fe1 N3 C11 C12 -170.4(2)
C9 C10 C11 N3 -8.8(6)
C27 C10 C11 N3 171.1(3)
C9 C10 C11 C12 169.1(4)
C27 C10 C11 C12 -11.0(6)
N3 C11 C12 C13 0.2(5)
C10 C11 C12 C13 -178.0(4)
C11 C12 C13 C14 -1.5(5)
C11 N3 C14 C15 174.4(4)
Fe1 N3 C14 C15 -14.1(6)
C11 N3 C14 C13 -2.3(4)
Fe1 N3 C14 C13 169.2(2)
C12 C13 C14 N3 2.4(5)
C12 C13 C14 C15 -174.3(4)
N3 C14 C15 C16 0.7(6)
C13 C14 C15 C16 177.0(4)
N3 C14 C15 C33 -178.2(4)
C13 C14 C15 C33 -2.0(6)
C14 C15 C16 N4 7.9(6)
C33 C15 C16 N4 -173.2(4)
C14 C15 C16 C17 -171.0(3)
C33 C15 C16 C17 7.9(6)
C19 N4 C16 C15 178.8(4)
Fe1 N4 C16 C15 -2.6(6)
C19 N4 C16 C17 -2.2(4)
Fe1 N4 C16 C17 176.4(2)
C15 C16 C17 C18 179.0(4)
N4 C16 C17 C18 -0.1(4)
C16 C17 C18 C19 2.3(4)
C16 N4 C19 C20 -171.8(4)
Fe1 N4 C19 C20 9.7(5)
C16 N4 C19 C18 3.6(4)
Fe1 N4 C19 C18 -175.0(2)
C17 C18 C19 N4 -3.7(4)
C17 C18 C19 C20 171.6(4)
N4 C19 C20 C1 -1.5(6)
C18 C19 C20 C1 -176.1(4)
N4 C19 C20 C39 177.2(3)
C18 C19 C20 C39 2.7(6)
N1 C1 C20 C19 -9.7(6)
C2 C1 C20 C19 169.9(4)
N1 C1 C20 C39 171.5(3)
C2 C1 C20 C39 -8.9(5)
C4 C5 C21 C26 70.2(5)
C6 C5 C21 C26 -107.3(4)
C4 C5 C21 C22 -109.3(4)
C6 C5 C21 C22 73.2(5)
C26 C21 C22 C23 -0.3(6)
C5 C21 C22 C23 179.1(4)
C21 C22 C23 C24 -0.1(7)
C22 C23 C24 C25 0.2(7)
C23 C24 C25 C26 0.2(7)
C22 C21 C26 C25 0.7(6)
C5 C21 C26 C25 -178.8(4)
C24 C25 C26 C21 -0.7(6)
C11 C10 C27 C28 115.3(4)
C9 C10 C27 C28 -64.8(5)
C11 C10 C27 C32 -65.4(5)
C9 C10 C27 C32 114.6(4)
C32 C27 C28 C29 -1.2(6)
C10 C27 C28 C29 178.1(4)
C27 C28 C29 C30 -0.3(7)
C28 C29 C30 C31 1.6(7)
C29 C30 C31 C32 -1.5(7)
C30 C31 C32 C27 -0.1(7)
C28 C27 C32 C31 1.4(6)
C10 C27 C32 C31 -178.0(4)
C16 C15 C33 C38 -104.4(4)
C14 C15 C33 C38 74.6(5)
C16 C15 C33 C34 79.5(5)
C14 C15 C33 C34 -101.5(4)
C38 C33 C34 C35 -1.4(6)
C15 C33 C34 C35 174.9(4)
C33 C34 C35 C36 0.7(6)
C34 C35 C36 C37 0.4(6)
C35 C36 C37 C38 -0.9(6)
C36 C37 C38 C33 0.1(6)
C34 C33 C38 C37 1.0(6)
C15 C33 C38 C37 -175.2(4)
C19 C20 C39 C40 -70.0(5)
C1 C20 C39 C40 108.8(4)
C19 C20 C39 C44 110.8(4)
C1 C20 C39 C44 -70.3(5)
C44 C39 C40 C41 -1.1(6)
C20 C39 C40 C41 179.8(3)
C39 C40 C41 C42 -0.2(6)
C40 C41 C42 C43 0.9(7)
C41 C42 C43 C44 -0.2(7)
C42 C43 C44 C39 -1.2(6)
C40 C39 C44 C43 1.8(6)
C20 C39 C44 C43 -179.0(3)
O1 N5 C45 C46 -98.3(4)
Fe1 N5 C45 C46 82.2(4)
O1 N5 C45 C50 80.4(4)
Fe1 N5 C45 C50 -99.1(4)
C50 C45 C46 C47 0.9(6)
N5 C45 C46 C47 179.4(4)
C45 C46 C47 C48 -1.0(7)
C46 C47 C48 C49 0.4(7)
C47 C48 C49 C50 0.5(8)
C46 C45 C50 C49 -0.1(6)
N5 C45 C50 C49 -178.6(4)
C48 C49 C50 C45 -0.6(7)
C55 N6 C51 C52 -0.3(6)
Fe1 N6 C51 C52 -170.8(3)
N6 C51 C52 C53 -0.9(7)
C51 C52 C53 C54 2.7(7)
C52 C53 C54 C55 -3.2(8)
C51 N6 C55 C54 -0.3(7)
Fe1 N6 C55 C54 170.1(4)
C53 C54 C55 N6 2.1(8)
C61 C56 C57 C58 0.0
C62 C56 C57 C58 173.5
C56 C57 C58 C59 0.0
C57 C58 C59 C60 0.0
C58 C59 C60 C61 0.0
C59 C60 C61 C56 0.0
C57 C56 C61 C60 0.0
C62 C56 C61 C60 -173.5
C61A C56A C57A C58A 0.0
C62A C56A C57A C58A -173.5
C56A C57A C58A C59A 0.0
C57A C58A C59A C60A 0.0
C58A C59A C60A C61A 0.0
C57A C56A C61A C60A 0.0
C62A C56A C61A C60A 173.5
C59A C60A C61A C56A 0.0
